data_4501094
loop_
_publ_author_name
'Alshahateet, Solhe F.'
'Bishop, Roger'
'Craig, Donald C.'
'Scudder, Marcia L.'

_publ_section_title
;
 Enhanced Guest Inclusion by a Sulfur-Containing Diquinoline Host
;
_journal_issue 10
_journal_name_full 'Crystal Growth &amp; Design'
_journal_page_first 4474
_journal_paper_doi 10.1021/cg2006937
_journal_volume 11
_journal_year 2011
_chemical_formula_moiety 'C22 H14 Br2 N2 S,H2 O'
_chemical_formula_sum 'C22 H16 Br2 N2 O S'
_chemical_formula_weight 516.3
_space_group_IT_number 14
_symmetry_cell_setting monoclinic
_symmetry_space_group_name_Hall '-P 2ybc'
_symmetry_space_group_name_H-M 'P 1 21/c 1'
_atom_type_scat_source 'International Tables for X-ray Crystallography, Vol. IV'
_audit_creation_method 'RAELSPUB and manual entry'
_cell_angle_alpha 90
_cell_angle_beta 118.19(2)
_cell_angle_gamma 90
_cell_formula_units_Z 4
_cell_length_a 9.487(4)
_cell_length_b 12.439(3)
_cell_length_c 18.869(8)
_cell_measurement_reflns_used 10
_cell_measurement_temperature 294
_cell_measurement_theta_max 12
_cell_measurement_theta_min 11
_cell_volume 1962.6(13)
_computing_cell_refinement 'CAD4 Version 5.0, 1989'
_computing_data_collection 'CAD4 Version 5.0, 1989'
_computing_data_reduction 'Local program'
_computing_molecular_graphics 'ORTEP-II, (Johnson, 1976)'
_computing_publication_material 'Local programs'
_computing_structure_refinement 'RAELS, (Rae, 1989)'
_computing_structure_solution 'SIR92 (Altomare et al, 1994)'
_diffrn_ambient_temperature 294
_diffrn_measured_fraction_theta_full 1.00
_diffrn_measured_fraction_theta_max 1.00
_diffrn_measurement_device_type 'Nonius CAD-4'
_diffrn_measurement_method \w--2\q
_diffrn_radiation_type 'Mo K\a'
_diffrn_radiation_wavelength 0.71073
_diffrn_reflns_av_R_equivalents 0.024
_diffrn_reflns_limit_h_max 11
_diffrn_reflns_limit_h_min -11
_diffrn_reflns_limit_k_max 14
_diffrn_reflns_limit_k_min 0
_diffrn_reflns_limit_l_max 22
_diffrn_reflns_limit_l_min 0
_diffrn_reflns_number 3564
_diffrn_reflns_theta_full 25
_diffrn_reflns_theta_max 25
_diffrn_standards_decay_% 0
_diffrn_standards_interval_time 30min
_diffrn_standards_number 1
_exptl_absorpt_coefficient_mu 4.206
_exptl_absorpt_correction_T_max 0.62
_exptl_absorpt_correction_T_min 0.44
_exptl_absorpt_correction_type analytical
_exptl_absorpt_process_details '(DeMeulenaer & Tompa, 1965)'
_exptl_crystal_colour yellow
_exptl_crystal_density_diffrn 1.75
_exptl_crystal_density_method 'not measured'
_exptl_crystal_description block
_exptl_crystal_F_000 1024.0
_exptl_crystal_size_max 0.19
_exptl_crystal_size_mid 0.15
_exptl_crystal_size_min 0.13
_refine_diff_density_max 0.84
_refine_diff_density_min -0.90
_refine_ls_extinction_method none
_refine_ls_goodness_of_fit_ref 1.42
_refine_ls_hydrogen_treatment noref
_refine_ls_number_parameters 139
_refine_ls_number_reflns 1787
_refine_ls_R_factor_gt 0.040
_refine_ls_shift/su_max 0.004
_refine_ls_structure_factor_coef F
_refine_ls_weighting_details 'w = 1/[\s^2^(F) + 0.0004F^2^]'
_refine_ls_weighting_scheme calc
_refine_ls_wR_factor_ref 0.047
_reflns_number_gt 1787
_reflns_number_total 3451
_reflns_threshold_expression I>2\s(I)
_cod_data_source_file cg2006937_si_003.cif
_cod_data_source_block DRB229
_cod_original_cell_volume 1962.7(13)
_cod_original_sg_symbol_H-M 'P 21/c'
_cod_database_code 4501094

loop_
_symmetry_equiv_pos_site_id
_symmetry_equiv_pos_as_xyz
1 x,y,z
2 -x,1/2+y,1/2-z
3 -x,-y,-z
4 x,1/2-y,1/2+z

loop_
_atom_site_label
_atom_site_fract_x
_atom_site_fract_y
_atom_site_fract_z
_atom_site_U_iso_or_equiv
_atom_site_adp_type
_atom_site_type_symbol
_atom_site_occupancy
Br1 0.06880(8) 0.17618(6) 0.19103(4) 0.0603(2) Uani Br 1.0
Br2 0.79904(8) 0.32335(7) 0.25489(5) 0.0739(3) Uani Br 1.0
S1 0.4427(2) 0.2041(1) 0.2028(1) 0.0584(6) Uani S 1.0
N1 0.2890(6) 0.4932(4) 0.1174(3) 0.046(1) Uani N 1.0
N2 0.5162(6) 0.3059(4) 0.4157(3) 0.047(1) Uani N 1.0
C1 0.4594(7) 0.3435(5) 0.1803(4) 0.0501(9) Uani C 1.0
C2 0.3104(7) 0.4087(5) 0.1638(4) 0.043(1) Uani C 1.0
C3 0.2051(7) 0.3825(5) 0.1952(3) 0.0391(9) Uani C 1.0
C4 0.2332(7) 0.2871(5) 0.2498(4) 0.0415(9) Uani C 1.0
C5 0.3961(7) 0.2362(5) 0.2833(4) 0.0476(9) Uani C 1.0
C6 0.5169(7) 0.3122(5) 0.3463(4) 0.0433(9) Uani C 1.0
C7 0.6137(7) 0.3854(5) 0.3304(4) 0.0429(6) Uani C 1.0
C8 0.6070(7) 0.3928(5) 0.2496(4) 0.0472(9) Uani C 1.0
C9 0.1564(8) 0.5562(5) 0.0960(4) 0.046(1) Uani C 1.0
C10 0.1287(9) 0.6429(6) 0.0422(4) 0.057(2) Uani C 1.0
C11 -0.0054(10) 0.7057(5) 0.0187(4) 0.064(2) Uani C 1.0
C12 -0.1152(9) 0.6837(6) 0.0472(4) 0.065(2) Uani C 1.0
C13 -0.0916(8) 0.6017(6) 0.0987(4) 0.058(1) Uani C 1.0
C14 0.0457(7) 0.5351(5) 0.1244(4) 0.047(1) Uani C 1.0
C15 0.0750(7) 0.4476(5) 0.1748(4) 0.045(1) Uani C 1.0
C16 0.6130(7) 0.3742(5) 0.4762(4) 0.045(1) Uani C 1.0
C17 0.6064(8) 0.3687(6) 0.5492(4) 0.057(1) Uani C 1.0
C18 0.7005(8) 0.4375(6) 0.6109(4) 0.061(1) Uani C 1.0
C19 0.8032(7) 0.5111(6) 0.6014(4) 0.060(2) Uani C 1.0
C20 0.8113(7) 0.5157(6) 0.5321(4) 0.056(2) Uani C 1.0
C21 0.7145(7) 0.4479(5) 0.4671(4) 0.045(1) Uani C 1.0
C22 0.7132(7) 0.4515(5) 0.3920(4) 0.045(1) Uani C 1.0
OW1 0.5360(9) 0.5419(7) 0.0752(5) 0.166(3) Uani O 1.0
HC1 0.4736 0.3460 0.1311 0.056 Uani H 1.0
HC4 0.2181 0.3118 0.2962 0.038 Uani H 1.0
HC5 0.3946 0.1677 0.3107 0.053 Uani H 1.0
HC8 0.6102 0.4707 0.2371 0.045 Uani H 1.0
HC10 0.2062 0.6583 0.0215 0.065 Uani H 1.0
HC11 -0.0250 0.7674 -0.0188 0.076 Uani H 1.0
HC12 -0.2127 0.7296 0.0289 0.077 Uani H 1.0
HC13 -0.1706 0.5879 0.1187 0.067 Uani H 1.0
HC15 -0.0001 0.4316 0.1968 0.053 Uani H 1.0
HC17 0.5346 0.3157 0.5562 0.070 Uani H 1.0
HC18 0.6958 0.4351 0.6627 0.073 Uani H 1.0
HC19 0.8709 0.5605 0.6466 0.072 Uani H 1.0
HC20 0.8863 0.5674 0.5267 0.068 Uani H 1.0
HC22 0.7853 0.5027 0.3837 0.057 Uani H 1.0
H1OW1 0.4491 0.5243 0.0890 0.166 Uani H 1.0
H2OW1 0.5085 0.5114 0.0212 0.166 Uani H 0.5
H2'OW1 0.5204 0.6210 0.0779 0.166 Uani H 0.5

loop_
_atom_site_aniso_label
_atom_site_aniso_U_11
_atom_site_aniso_U_22
_atom_site_aniso_U_33
_atom_site_aniso_U_12
_atom_site_aniso_U_13
_atom_site_aniso_U_23
_atom_site_aniso_type_symbol
Br1 0.0527(4) 0.0630(5) 0.0652(5) -0.0225(4) 0.0279(4) -0.0097(4) Br
Br2 0.0511(5) 0.0853(6) 0.0996(7) 0.0001(4) 0.0474(5) -0.0056(5) Br
S1 0.061(1) 0.0477(9) 0.076(1) -0.0067(7) 0.040(1) -0.0184(8) S
N1 0.052(2) 0.051(2) 0.038(2) -0.010(2) 0.024(1) -0.009(1) N
N2 0.041(2) 0.046(2) 0.050(2) 0.000(1) 0.019(1) 0.004(1) N
C1 0.050(2) 0.052(1) 0.055(1) -0.009(1) 0.031(1) -0.015(1) C
C2 0.043(2) 0.049(1) 0.038(2) -0.011(1) 0.020(1) -0.011(1) C
C3 0.038(1) 0.042(1) 0.035(2) -0.010(1) 0.016(1) -0.009(1) C
C4 0.042(1) 0.036(1) 0.045(2) -0.008(1) 0.020(2) -0.008(1) C
C5 0.047(2) 0.037(1) 0.061(2) -0.0032(9) 0.027(2) -0.006(1) C
C6 0.038(2) 0.038(1) 0.052(1) 0.000(1) 0.020(1) 0.001(1) C
C7 0.035(2) 0.043(2) 0.050(2) -0.0002(9) 0.020(1) 0.000(1) C
C8 0.042(2) 0.050(1) 0.055(3) -0.004(1) 0.027(2) -0.007(1) C
C9 0.052(2) 0.045(2) 0.039(2) -0.010(1) 0.020(1) -0.009(1) C
C10 0.065(2) 0.053(2) 0.044(2) -0.012(2) 0.018(2) -0.002(2) C
C11 0.071(2) 0.051(2) 0.051(2) -0.007(2) 0.012(2) -0.002(2) C
C12 0.063(2) 0.057(2) 0.056(2) 0.004(2) 0.013(2) -0.007(2) C
C13 0.051(2) 0.060(3) 0.054(2) 0.001(2) 0.017(2) -0.008(2) C
C14 0.046(2) 0.047(2) 0.043(2) -0.007(1) 0.018(1) -0.010(1) C
C15 0.042(2) 0.049(2) 0.044(2) -0.011(2) 0.020(1) -0.010(1) C
C16 0.038(2) 0.046(2) 0.046(2) 0.008(1) 0.014(1) 0.005(1) C
C17 0.052(3) 0.068(3) 0.049(2) 0.008(2) 0.021(2) 0.004(2) C
C18 0.050(3) 0.077(3) 0.047(2) 0.016(2) 0.015(2) -0.001(2) C
C19 0.044(3) 0.069(3) 0.053(2) 0.012(2) 0.010(2) -0.011(2) C
C20 0.043(2) 0.055(3) 0.057(2) 0.002(2) 0.013(2) -0.010(2) C
C21 0.036(2) 0.041(2) 0.048(2) 0.006(1) 0.012(1) 0.001(1) C
C22 0.041(2) 0.036(2) 0.052(2) 0.000(1) 0.016(1) 0.002(1) C
OW1 0.138(6) 0.243(9) 0.162(6) -0.086(6) 0.108(5) -0.104(7) O

loop_
_geom_angle_atom_site_label_1
_geom_angle_atom_site_label_2
_geom_angle_atom_site_label_3
_geom_angle
_geom_angle_site_symmetry_1
_geom_angle_site_symmetry_2
_geom_angle_site_symmetry_3
_geom_angle_publ_flag
C1 S1 C5 93.9(3) 1_555 1_555 1_555 no
C2 N1 C9 118.9(5) 1_555 1_555 1_555 no
C6 N2 C16 118.4(5) 1_555 1_555 1_555 no
S1 C1 C2 112.4(4) 1_555 1_555 1_555 no
S1 C1 C8 109.4(5) 1_555 1_555 1_555 no
C2 C1 C8 110.4(5) 1_555 1_555 1_555 no
N1 C2 C1 113.3(5) 1_555 1_555 1_555 no
N1 C2 C3 122.8(6) 1_555 1_555 1_555 no
C1 C2 C3 124.0(6) 1_555 1_555 1_555 no
C2 C3 C4 122.2(6) 1_555 1_555 1_555 no
C2 C3 C15 117.8(6) 1_555 1_555 1_555 no
C4 C3 C15 120.0(5) 1_555 1_555 1_555 no
Br1 C4 C3 109.1(4) 1_555 1_555 1_555 no
Br1 C4 C5 108.8(4) 1_555 1_555 1_555 no
C3 C4 C5 115.6(5) 1_555 1_555 1_555 no
S1 C5 C4 110.3(4) 1_555 1_555 1_555 no
S1 C5 C6 113.4(4) 1_555 1_555 1_555 no
C4 C5 C6 108.1(5) 1_555 1_555 1_555 no
N2 C6 C5 112.5(5) 1_555 1_555 1_555 no
N2 C6 C7 123.8(6) 1_555 1_555 1_555 no
C5 C6 C7 123.6(6) 1_555 1_555 1_555 no
C6 C7 C8 122.2(6) 1_555 1_555 1_555 no
C6 C7 C22 117.3(6) 1_555 1_555 1_555 no
C8 C7 C22 120.4(6) 1_555 1_555 1_555 no
Br2 C8 C1 108.7(4) 1_555 1_555 1_555 no
Br2 C8 C7 109.1(4) 1_555 1_555 1_555 no
C1 C8 C7 115.3(5) 1_555 1_555 1_555 no
N1 C9 C10 118.7(6) 1_555 1_555 1_555 no
N1 C9 C14 121.7(6) 1_555 1_555 1_555 no
C10 C9 C14 119.6(7) 1_555 1_555 1_555 no
C9 C10 C11 119.5(7) 1_555 1_555 1_555 no
C10 C11 C12 120.4(7) 1_555 1_555 1_555 no
C11 C12 C13 121.3(7) 1_555 1_555 1_555 no
C12 C13 C14 119.9(7) 1_555 1_555 1_555 no
C9 C14 C13 119.2(6) 1_555 1_555 1_555 no
C9 C14 C15 117.6(6) 1_555 1_555 1_555 no
C13 C14 C15 123.1(6) 1_555 1_555 1_555 no
C3 C15 C14 121.3(6) 1_555 1_555 1_555 no
N2 C16 C17 117.5(6) 1_555 1_555 1_555 no
N2 C16 C21 122.2(6) 1_555 1_555 1_555 no
C17 C16 C21 120.3(6) 1_555 1_555 1_555 no
C16 C17 C18 118.9(7) 1_555 1_555 1_555 no
C17 C18 C19 120.5(7) 1_555 1_555 1_555 no
C18 C19 C20 120.7(7) 1_555 1_555 1_555 no
C19 C20 C21 120.4(7) 1_555 1_555 1_555 no
C16 C21 C20 119.2(6) 1_555 1_555 1_555 no
C16 C21 C22 117.7(6) 1_555 1_555 1_555 no
C20 C21 C22 123.1(6) 1_555 1_555 1_555 no
C7 C22 C21 120.5(6) 1_555 1_555 1_555 no

loop_
_geom_bond_atom_site_label_1
_geom_bond_atom_site_label_2
_geom_bond_distance
_geom_bond_site_symmetry_1
_geom_bond_site_symmetry_2
_geom_bond_publ_flag
Br1 C4 1.983(6) 1_555 1_555 no
Br2 C8 1.976(6) 1_555 1_555 no
S1 C1 1.811(6) 1_555 1_555 no
S1 C5 1.816(6) 1_555 1_555 no
N1 C2 1.320(7) 1_555 1_555 no
N1 C9 1.371(7) 1_555 1_555 no
N2 C6 1.315(7) 1_555 1_555 no
N2 C16 1.370(7) 1_555 1_555 no
C1 C2 1.528(8) 1_555 1_555 no
C1 C8 1.522(8) 1_555 1_555 no
C2 C3 1.419(8) 1_555 1_555 no
C3 C4 1.510(8) 1_555 1_555 no
C3 C15 1.370(8) 1_555 1_555 no
C4 C5 1.505(8) 1_555 1_555 no
C5 C6 1.528(8) 1_555 1_555 no
C6 C7 1.422(8) 1_555 1_555 no
C7 C8 1.499(8) 1_555 1_555 no
C7 C22 1.372(8) 1_555 1_555 no
C9 C10 1.418(8) 1_555 1_555 no
C9 C14 1.411(8) 1_555 1_555 no
C10 C11 1.376(10) 1_555 1_555 no
C11 C12 1.405(10) 1_555 1_555 no
C12 C13 1.354(9) 1_555 1_555 no
C13 C14 1.422(8) 1_555 1_555 no
C14 C15 1.385(8) 1_555 1_555 no
C16 C17 1.409(8) 1_555 1_555 no
C16 C21 1.398(8) 1_555 1_555 no
C17 C18 1.379(9) 1_555 1_555 no
C18 C19 1.409(9) 1_555 1_555 no
C19 C20 1.347(9) 1_555 1_555 no
C20 C21 1.413(8) 1_555 1_555 no
C21 C22 1.411(8) 1_555 1_555 no
